data_7704648
loop_
_publ_author_name
'Hao, Pengfei'
'Wang, Weipin'
'Shen, Junju'
'Fu, Yunlong'

_publ_section_title
;
 Photochromic and luminescent switchable iodoargentate hybrids directed by
 solvated lanthanide cations.
;
_journal_issue 26
_journal_name_full 'Dalton transactions (Cambridge, England : 2003)'
_journal_page_first 8883
_journal_page_last 8890
_journal_paper_doi 10.1039/d0dt01548b
_journal_volume 49
_journal_year 2020
_chemical_formula_moiety 'Ag6 I9, C16 H48 O8 S8 Tb '
_chemical_formula_sum 'C16 H48 Ag6 I9 O8 S8 Tb'
_chemical_formula_weight 2573.26
_chemical_properties_physical Light-sensitive,Photo-sensitive
_space_group_IT_number 15
_space_group_name_Hall '-C 2yc'
_space_group_name_H-M_alt 'C 1 2/c 1'
_symmetry_cell_setting monoclinic
_symmetry_space_group_name_Hall '-C 2yc'
_symmetry_space_group_name_H-M 'C 1 2/c 1'
_atom_sites_solution_hydrogens geom
_atom_sites_solution_primary direct
_atom_sites_solution_secondary difmap
_audit_creation_method SHELXL-97
_audit_update_record
;
2020-05-21 deposited with the CCDC.	2020-06-08 downloaded from the CCDC.
;
_cell_angle_alpha 90.00
_cell_angle_beta 125.6640(10)
_cell_angle_gamma 90.00
_cell_formula_units_Z 8
_cell_length_a 31.7458(16)
_cell_length_b 19.7768(11)
_cell_length_c 22.4989(10)
_cell_measurement_reflns_used 9742
_cell_measurement_temperature 273(2)
_cell_measurement_theta_max 27.76
_cell_measurement_theta_min 2.43
_cell_volume 11476.3(10)
_computing_cell_refinement 'Bruker SMART'
_computing_data_collection 'Bruker SMART'
_computing_data_reduction 'Bruker SAINT'
_computing_molecular_graphics 'Bruker SHELXTL'
_computing_publication_material 'Bruker SHELXTL'
_computing_structure_refinement 'SHELXL-97 (Sheldrick, 1997)'
_computing_structure_solution 'SHELXS-97 (Sheldrick, 1990)'
_diffrn_ambient_temperature 273(2)
_diffrn_measured_fraction_theta_full 0.996
_diffrn_measured_fraction_theta_max 0.996
_diffrn_measurement_device_type 'CCD area detector'
_diffrn_measurement_method 'phi and omega scans'
_diffrn_radiation_monochromator graphite
_diffrn_radiation_source 'fine-focus sealed tube'
_diffrn_radiation_type MoK\a
_diffrn_radiation_wavelength 0.71073
_diffrn_reflns_av_R_equivalents 0.0636
_diffrn_reflns_av_sigmaI/netI 0.0469
_diffrn_reflns_limit_h_max 42
_diffrn_reflns_limit_h_min -32
_diffrn_reflns_limit_k_max 26
_diffrn_reflns_limit_k_min -26
_diffrn_reflns_limit_l_max 27
_diffrn_reflns_limit_l_min -30
_diffrn_reflns_number 84529
_diffrn_reflns_theta_full 28.38
_diffrn_reflns_theta_max 28.38
_diffrn_reflns_theta_min 2.20
_exptl_absorpt_coefficient_mu 8.383
_exptl_absorpt_correction_T_max 0.633
_exptl_absorpt_correction_T_min 0.285
_exptl_absorpt_correction_type multi-scan
_exptl_absorpt_process_details SADABS
_exptl_crystal_colour colorless
_exptl_crystal_density_diffrn 2.979
_exptl_crystal_density_method 'not measured'
_exptl_crystal_description rodlike
_exptl_crystal_F_000 9280
_exptl_crystal_preparation Luminescent
_exptl_crystal_size_max 0.20
_exptl_crystal_size_mid 0.07
_exptl_crystal_size_min 0.06
_refine_diff_density_max 3.585
_refine_diff_density_min -3.526
_refine_diff_density_rms 0.391
_refine_ls_extinction_method none
_refine_ls_goodness_of_fit_ref 1.081
_refine_ls_hydrogen_treatment constr
_refine_ls_matrix_type full
_refine_ls_number_parameters 449
_refine_ls_number_reflns 14307
_refine_ls_number_restraints 18
_refine_ls_restrained_S_all 1.081
_refine_ls_R_factor_all 0.0840
_refine_ls_R_factor_gt 0.0611
_refine_ls_shift/su_max 0.001
_refine_ls_shift/su_mean 0.000
_refine_ls_structure_factor_coef Fsqd
_refine_ls_weighting_details 'calc w=1/[\s^2^(Fo^2^)+(0.0662P)^2^+268.7215P] where P=(Fo^2^+2Fc^2^)/3'
_refine_ls_weighting_scheme calc
_refine_ls_wR_factor_gt 0.1442
_refine_ls_wR_factor_ref 0.1543
_reflns_number_gt 10993
_reflns_number_total 14307
_reflns_threshold_expression >2sigma(I)
_cod_data_source_file d0dt01548b2.cif
_cod_data_source_block aa_CCDC3
_cod_depositor_comments
;
The following automatic conversions were performed:

data item '_symmetry_cell_setting' value 'Monoclinic' was changed to
'monoclinic' in accordance with the
/home/data/users/saulius/crontab/automatic-downloads/rss-feeds/RSC/lib/dictionaries/cif_core.dic
dictionary named 'cif_core.dic' version 2.4.2 last updated on
2011-04-26.

Automatic conversion script
Id: cif_fix_values 7556 2019-12-06 15:28:31Z antanas 

 Adding full bibliography for 7704645--7704648.cif.
;
_cod_original_cell_volume 11476.2(10)
_cod_original_sg_symbol_H-M C2/c
_cod_database_code 7704648

loop_
_symmetry_equiv_pos_as_xyz
'x, y, z'
'-x, y, -z+1/2'
'x+1/2, y+1/2, z'
'-x+1/2, y+1/2, -z+1/2'
'-x, -y, -z'
'x, -y, z-1/2'
'-x+1/2, -y+1/2, -z'
'x+1/2, -y+1/2, z-1/2'

loop_
_atom_site_label
_atom_site_type_symbol
_atom_site_fract_x
_atom_site_fract_y
_atom_site_fract_z
_atom_site_U_iso_or_equiv
_atom_site_adp_type
_atom_site_occupancy
_atom_site_symmetry_multiplicity
_atom_site_calc_flag
_atom_site_refinement_flags
_atom_site_disorder_assembly
_atom_site_disorder_group
Ag1 Ag 0.68175(4) 0.12615(5) 0.44397(6) 0.0546(2) Uani 1 1 d . . .
Ag2 Ag 0.81694(5) 0.13505(6) 0.56690(6) 0.0646(3) Uani 1 1 d . . .
Ag3 Ag 0.80210(4) -0.01746(6) 0.62075(6) 0.0607(3) Uani 1 1 d . . .
Ag4 Ag 0.81832(4) 0.00280(6) 0.48995(6) 0.0568(3) Uani 1 1 d . . .
Ag5 Ag 0.69834(4) -0.00707(6) 0.37107(5) 0.0569(3) Uani 1 1 d . . .
Ag6 Ag 0.78748(5) 0.01741(8) 0.30261(8) 0.0836(4) Uani 1 1 d . . .
I1 I 0.62580(3) 0.24656(4) 0.38090(4) 0.04541(19) Uani 1 1 d . . .
I2 I 0.60878(3) 0.01809(4) 0.36721(4) 0.03876(16) Uani 1 1 d . . .
I3 I 0.74432(3) 0.10277(4) 0.59789(4) 0.04089(17) Uani 1 1 d . . .
I4 I 0.89872(3) 0.02663(4) 0.64294(4) 0.04207(17) Uani 1 1 d . . .
I5 I 0.75376(3) -0.09934(4) 0.49012(4) 0.04264(17) Uani 1 1 d . . .
I6 I 0.75790(3) 0.12264(4) 0.40804(4) 0.03877(16) Uani 1 1 d . . .
I7 I 0.86999(3) -0.03824(5) 0.43153(5) 0.0577(2) Uani 1 1 d . . .
I8 I 0.69238(3) -0.04251(5) 0.24573(4) 0.0536(2) Uani 1 1 d . . .
I9 I 0.81556(4) 0.10101(5) 0.23259(5) 0.0634(3) Uani 1 1 d . . .
Tb1 Tb 0.044899(15) 0.26418(2) 0.51691(2) 0.01934(10) Uani 1 1 d . . .
C1 C 0.0168(5) 0.1529(9) 0.6784(8) 0.067(4) Uani 1 1 d . . .
H1A H 0.0016 0.1113 0.6525 0.101 Uiso 1 1 calc R . .
H1B H -0.0098 0.1866 0.6605 0.101 Uiso 1 1 calc R . .
H1C H 0.0331 0.1458 0.7297 0.101 Uiso 1 1 calc R . .
C2 C 0.1070(6) 0.1127(9) 0.7048(8) 0.070(4) Uani 1 1 d . . .
H2A H 0.0893 0.0710 0.6822 0.106 Uiso 1 1 calc R . .
H2B H 0.1222 0.1108 0.7562 0.106 Uiso 1 1 calc R . .
H2C H 0.1338 0.1193 0.6977 0.106 Uiso 1 1 calc R . .
C3 C 0.0141(6) 0.3667(9) 0.6873(8) 0.070(4) Uani 1 1 d . . .
H3A H -0.0214 0.3533 0.6536 0.105 Uiso 1 1 calc R . .
H3B H 0.0159 0.4073 0.7121 0.105 Uiso 1 1 calc R . .
H3C H 0.0331 0.3314 0.7224 0.105 Uiso 1 1 calc R . .
C4 C 0.1076(4) 0.3728(7) 0.7123(6) 0.049(3) Uani 1 1 d . . .
H4A H 0.1138 0.3274 0.7306 0.074 Uiso 1 1 calc R . .
H4B H 0.1159 0.4038 0.7506 0.074 Uiso 1 1 calc R . .
H4C H 0.1289 0.3824 0.6959 0.074 Uiso 1 1 calc R . .
C5 C 0.2186(8) 0.2456(14) 0.7465(10) 0.137(12) Uani 1 1 d . . .
H5A H 0.1998 0.2569 0.7666 0.206 Uiso 1 1 calc R . .
H5B H 0.2506 0.2703 0.7721 0.206 Uiso 1 1 calc R . .
H5C H 0.2257 0.1980 0.7519 0.206 Uiso 1 1 calc R . .
C6 C 0.2134(6) 0.2170(12) 0.6296(11) 0.103(7) Uani 1 1 d . . .
H6A H 0.2260 0.1767 0.6589 0.154 Uiso 1 1 calc R . .
H6B H 0.2420 0.2416 0.6366 0.154 Uiso 1 1 calc R . .
H6C H 0.1897 0.2050 0.5790 0.154 Uiso 1 1 calc R . .
C7 C 0.0812(6) 0.5022(7) 0.5220(8) 0.063(4) Uani 1 1 d . . .
H7A H 0.0449 0.5038 0.5012 0.094 Uiso 1 1 calc R . .
H7B H 0.0891 0.5352 0.4985 0.094 Uiso 1 1 calc R . .
H7C H 0.1008 0.5120 0.5734 0.094 Uiso 1 1 calc R . .
C8 C 0.1668(5) 0.4302(7) 0.5655(7) 0.054(3) Uani 1 1 d . . .
H8A H 0.1775 0.4490 0.6117 0.081 Uiso 1 1 calc R . .
H8B H 0.1764 0.4604 0.5419 0.081 Uiso 1 1 calc R . .
H8C H 0.1833 0.3873 0.5733 0.081 Uiso 1 1 calc R . .
C9 C 0.1324(10) 0.3042(15) 0.4010(15) 0.140(9) Uani 1 1 d U . .
H9A H 0.1190 0.3493 0.3865 0.209 Uiso 1 1 calc R . .
H9B H 0.1385 0.2861 0.3671 0.209 Uiso 1 1 calc R . .
H9C H 0.1643 0.3051 0.4491 0.209 Uiso 1 1 calc R . .
C10 C 0.1120(8) 0.1724(11) 0.4048(12) 0.108(7) Uani 1 1 d U . .
H10A H 0.1149 0.1683 0.3649 0.161 Uiso 1 1 calc R . .
H10B H 0.0896 0.1375 0.4012 0.161 Uiso 1 1 calc R . .
H10C H 0.1456 0.1679 0.4503 0.161 Uiso 1 1 calc R . .
C11 C -0.0458(8) 0.4247(10) 0.3158(11) 0.112(8) Uani 1 1 d . . .
H11A H -0.0271 0.4625 0.3474 0.168 Uiso 1 1 calc R . .
H11B H -0.0794 0.4395 0.2752 0.168 Uiso 1 1 calc R . .
H11C H -0.0270 0.4065 0.2981 0.168 Uiso 1 1 calc R . .
C12 C -0.0948(6) 0.3051(10) 0.2945(9) 0.086(5) Uani 1 1 d . . .
H12A H -0.0758 0.2652 0.2992 0.130 Uiso 1 1 calc R . .
H12B H -0.1090 0.3257 0.2478 0.130 Uiso 1 1 calc R . .
H12C H -0.1223 0.2930 0.2984 0.130 Uiso 1 1 calc R . .
C13 C -0.0268(8) 0.1054(13) 0.3139(10) 0.125(10) Uani 1 1 d . . .
H13A H -0.0251 0.1424 0.2877 0.187 Uiso 1 1 calc R . .
H13B H -0.0569 0.0785 0.2808 0.187 Uiso 1 1 calc R . .
H13C H 0.0038 0.0780 0.3351 0.187 Uiso 1 1 calc R . .
C14 C -0.0215(8) 0.0594(9) 0.4265(12) 0.111(8) Uani 1 1 d . . .
H14A H 0.0036 0.0332 0.4257 0.167 Uiso 1 1 calc R . .
H14B H -0.0538 0.0353 0.4013 0.167 Uiso 1 1 calc R . .
H14C H -0.0093 0.0671 0.4762 0.167 Uiso 1 1 calc R . .
C15 C -0.1354(8) 0.2854(14) 0.4312(14) 0.135(11) Uani 1 1 d . . .
H15A H -0.1292 0.3293 0.4197 0.202 Uiso 1 1 calc R . .
H15B H -0.1537 0.2901 0.4531 0.202 Uiso 1 1 calc R . .
H15C H -0.1559 0.2592 0.3872 0.202 Uiso 1 1 calc R . .
C16 C -0.0998(7) 0.1612(9) 0.4724(12) 0.095(6) Uani 1 1 d . . .
H16A H -0.1123 0.1506 0.4230 0.143 Uiso 1 1 calc R . .
H16B H -0.1278 0.1575 0.4775 0.143 Uiso 1 1 calc R . .
H16C H -0.0728 0.1301 0.5053 0.143 Uiso 1 1 calc R . .
O1 O 0.0362(3) 0.1763(4) 0.5828(4) 0.0424(18) Uani 1 1 d . . .
O2 O 0.0271(3) 0.3190(4) 0.5913(4) 0.046(2) Uani 1 1 d . . .
O3 O 0.1292(3) 0.2402(4) 0.6221(4) 0.0416(18) Uani 1 1 d . . .
O4 O 0.0865(3) 0.3723(4) 0.5517(5) 0.050(2) Uani 1 1 d . . .
O5 O 0.0988(3) 0.2653(4) 0.4758(4) 0.0413(18) Uani 1 1 d . . .
O6 O -0.0007(3) 0.3282(5) 0.4090(5) 0.058(2) Uani 1 1 d . . .
O7 O 0.0192(3) 0.1743(4) 0.4333(4) 0.0385(16) Uani 1 1 d . . .
O8 O -0.0462(3) 0.2520(4) 0.4591(4) 0.0371(17) Uani 1 1 d . . .
S1 S 0.06282(13) 0.18006(17) 0.66504(17) 0.0493(7) Uani 1 1 d . . .
S2 S 0.04165(11) 0.38197(14) 0.63855(15) 0.0401(6) Uani 1 1 d . . .
S3 S 0.18207(12) 0.26671(19) 0.6555(2) 0.0583(9) Uani 1 1 d . . .
S4 S 0.09795(11) 0.41910(14) 0.50895(15) 0.0393(6) Uani 1 1 d . . .
S5 S 0.08592(14) 0.25184(17) 0.40131(17) 0.0495(7) Uani 1 1 d U . .
S6 S -0.05283(13) 0.36254(18) 0.36448(18) 0.0563(8) Uani 1 1 d . . .
S7 S -0.03068(12) 0.13687(16) 0.38313(17) 0.0482(7) Uani 1 1 d . . .
S8 S -0.07541(11) 0.24401(16) 0.49334(17) 0.0429(7) Uani 1 1 d . . .

loop_
_atom_site_aniso_label
_atom_site_aniso_U_11
_atom_site_aniso_U_22
_atom_site_aniso_U_33
_atom_site_aniso_U_23
_atom_site_aniso_U_13
_atom_site_aniso_U_12
Ag1 0.0508(6) 0.0558(6) 0.0537(6) 0.0020(4) 0.0284(5) 0.0047(4)
Ag2 0.0728(7) 0.0653(7) 0.0627(6) -0.0128(5) 0.0435(6) -0.0222(6)
Ag3 0.0574(6) 0.0632(7) 0.0607(6) -0.0001(5) 0.0341(5) 0.0056(5)
Ag4 0.0495(6) 0.0677(7) 0.0576(6) -0.0033(5) 0.0337(5) 0.0003(5)
Ag5 0.0453(5) 0.0769(7) 0.0441(5) 0.0024(5) 0.0237(5) -0.0011(5)
Ag6 0.0538(7) 0.0861(9) 0.0926(9) 0.0105(7) 0.0324(7) -0.0043(6)
I1 0.0444(4) 0.0344(4) 0.0484(4) -0.0039(3) 0.0219(4) -0.0003(3)
I2 0.0359(4) 0.0441(4) 0.0366(3) 0.0033(3) 0.0213(3) -0.0038(3)
I3 0.0365(4) 0.0482(4) 0.0390(4) -0.0020(3) 0.0226(3) 0.0049(3)
I4 0.0373(4) 0.0431(4) 0.0397(4) -0.0070(3) 0.0190(3) -0.0004(3)
I5 0.0369(4) 0.0461(4) 0.0447(4) 0.0007(3) 0.0237(3) 0.0010(3)
I6 0.0325(3) 0.0459(4) 0.0369(4) 0.0038(3) 0.0197(3) -0.0017(3)
I7 0.0504(5) 0.0734(6) 0.0621(5) 0.0009(4) 0.0400(4) 0.0082(4)
I8 0.0419(4) 0.0789(6) 0.0367(4) -0.0085(4) 0.0210(4) -0.0068(4)
I9 0.0564(5) 0.0792(7) 0.0495(5) -0.0163(4) 0.0280(4) -0.0179(5)
Tb1 0.01584(18) 0.0264(2) 0.01505(18) -0.00071(15) 0.00862(15) -0.00432(15)
C1 0.060(8) 0.097(12) 0.073(9) 0.032(8) 0.055(8) 0.020(8)
C2 0.071(10) 0.101(12) 0.055(8) 0.037(8) 0.046(8) 0.033(9)
C3 0.060(9) 0.106(13) 0.069(9) -0.024(9) 0.053(8) -0.001(8)
C4 0.034(6) 0.073(9) 0.038(6) -0.011(6) 0.019(5) -0.004(6)
C5 0.053(11) 0.27(4) 0.047(10) -0.020(14) 0.006(9) 0.005(15)
C6 0.039(8) 0.153(19) 0.115(15) -0.050(14) 0.044(10) -0.004(10)
C7 0.070(9) 0.047(8) 0.068(9) 0.002(6) 0.039(8) 0.010(7)
C8 0.043(7) 0.074(9) 0.051(7) 0.006(6) 0.031(6) -0.012(6)
C9 0.146(12) 0.154(13) 0.142(12) 0.009(8) 0.097(9) -0.027(9)
C10 0.103(10) 0.109(10) 0.114(10) -0.013(8) 0.065(8) 0.012(8)
C11 0.117(17) 0.093(14) 0.099(14) 0.066(12) 0.048(13) 0.025(12)
C12 0.055(9) 0.116(15) 0.061(10) 0.007(10) 0.018(8) 0.015(10)
C13 0.094(14) 0.21(3) 0.084(13) -0.103(16) 0.062(12) -0.056(15)
C14 0.098(14) 0.067(11) 0.119(16) 0.015(11) 0.035(12) -0.044(11)
C15 0.086(14) 0.19(2) 0.17(2) 0.10(2) 0.095(16) 0.095(16)
C16 0.094(13) 0.092(13) 0.140(17) -0.039(12) 0.091(13) -0.058(11)
O1 0.036(4) 0.058(5) 0.030(4) 0.007(3) 0.018(3) -0.006(4)
O2 0.046(5) 0.056(5) 0.047(4) -0.026(4) 0.034(4) -0.020(4)
O3 0.023(3) 0.064(5) 0.025(3) 0.006(3) 0.007(3) 0.001(3)
O4 0.066(5) 0.047(5) 0.053(5) -0.010(4) 0.044(5) -0.021(4)
O5 0.035(4) 0.056(5) 0.044(4) 0.004(4) 0.029(4) -0.003(3)
O6 0.048(5) 0.076(6) 0.043(5) 0.034(4) 0.022(4) 0.016(4)
O7 0.036(4) 0.036(4) 0.043(4) -0.014(3) 0.023(4) -0.008(3)
O8 0.023(3) 0.053(5) 0.038(4) -0.002(3) 0.019(3) -0.001(3)
S1 0.0602(19) 0.0545(18) 0.0421(15) 0.0071(13) 0.0349(15) -0.0008(15)
S2 0.0486(16) 0.0384(14) 0.0405(14) -0.0084(11) 0.0300(13) -0.0055(12)
S3 0.0316(15) 0.061(2) 0.060(2) 0.0079(16) 0.0136(15) -0.0006(14)
S4 0.0485(16) 0.0395(14) 0.0358(13) -0.0039(11) 0.0280(13) -0.0129(12)
S5 0.0558(18) 0.0583(19) 0.0392(15) -0.0012(13) 0.0305(15) -0.0044(14)
S6 0.0500(18) 0.0559(19) 0.0471(17) 0.0098(14) 0.0193(15) 0.0158(15)
S7 0.0397(15) 0.0494(17) 0.0486(16) -0.0214(13) 0.0218(14) -0.0101(13)
S8 0.0287(13) 0.0592(18) 0.0481(16) -0.0118(13) 0.0265(13) -0.0083(12)

loop_
_atom_type_symbol
_atom_type_description
_atom_type_scat_dispersion_real
_atom_type_scat_dispersion_imag
_atom_type_scat_source
C C 0.0033 0.0016 'International Tables Vol C Tables 4.2.6.8 and 6.1.1.4'
H H 0.0000 0.0000 'International Tables Vol C Tables 4.2.6.8 and 6.1.1.4'
O O 0.0106 0.0060 'International Tables Vol C Tables 4.2.6.8 and 6.1.1.4'
S S 0.1246 0.1234 'International Tables Vol C Tables 4.2.6.8 and 6.1.1.4'
Ag Ag -0.8971 1.1015 'International Tables Vol C Tables 4.2.6.8 and 6.1.1.4'
I I -0.4742 1.8119 'International Tables Vol C Tables 4.2.6.8 and 6.1.1.4'
Tb Tb -0.1723 4.1537 'International Tables Vol C Tables 4.2.6.8 and 6.1.1.4'

loop_
_geom_angle_atom_site_label_1
_geom_angle_atom_site_label_2
_geom_angle_atom_site_label_3
_geom_angle
_geom_angle_site_symmetry_1
_geom_angle_site_symmetry_3
_geom_angle_publ_flag
I1 Ag1 I3 122.57(4) . . ?
I1 Ag1 I2 106.02(4) . . ?
I3 Ag1 I2 110.86(4) . . ?
I1 Ag1 I6 104.95(4) . . ?
I3 Ag1 I6 103.07(4) . . ?
I2 Ag1 I6 108.58(4) . . ?
I1 Ag2 I3 120.74(5) 7_656 . ?
I1 Ag2 I6 112.58(4) 7_656 . ?
I3 Ag2 I6 104.34(4) . . ?
I1 Ag2 I4 103.03(4) 7_656 . ?
I3 Ag2 I4 104.73(4) . . ?
I6 Ag2 I4 111.13(4) . . ?
I9 Ag3 I3 113.22(4) 6_556 . ?
I9 Ag3 I5 107.02(5) 6_556 . ?
I3 Ag3 I5 112.22(4) . . ?
I9 Ag3 I4 114.91(4) 6_556 . ?
I3 Ag3 I4 106.28(4) . . ?
I5 Ag3 I4 102.81(4) . . ?
I7 Ag4 I5 114.59(5) . . ?
I7 Ag4 I4 104.98(4) . . ?
I5 Ag4 I4 104.36(4) . . ?
I7 Ag4 I6 106.98(4) . . ?
I5 Ag4 I6 111.29(4) . . ?
I4 Ag4 I6 114.68(4) . . ?
I8 Ag5 I2 122.30(4) . . ?
I8 Ag5 I5 115.37(5) . . ?
I2 Ag5 I5 101.53(4) . . ?
I8 Ag5 I6 98.89(4) . . ?
I2 Ag5 I6 108.45(4) . . ?
I5 Ag5 I6 110.07(4) . . ?
I7 Ag6 I9 114.41(5) . . ?
I7 Ag6 I8 115.23(6) . . ?
I9 Ag6 I8 128.31(6) . . ?
Ag2 I1 Ag1 115.89(5) 7_656 . ?
Ag5 I2 Ag1 70.71(4) . . ?
Ag2 I3 Ag1 75.88(4) . . ?
Ag2 I3 Ag3 72.79(4) . . ?
Ag1 I3 Ag3 105.83(4) . . ?
Ag4 I4 Ag3 68.86(3) . . ?
Ag4 I4 Ag2 64.49(3) . . ?
Ag3 I4 Ag2 69.28(3) . . ?
Ag5 I5 Ag4 66.36(3) . . ?
Ag5 I5 Ag3 105.55(4) . . ?
Ag4 I5 Ag3 69.64(4) . . ?
Ag2 I6 Ag4 65.19(4) . . ?
Ag2 I6 Ag1 73.01(4) . . ?
Ag4 I6 Ag1 100.75(4) . . ?
Ag2 I6 Ag5 105.18(4) . . ?
Ag4 I6 Ag5 63.79(3) . . ?
Ag1 I6 Ag5 67.26(3) . . ?
Ag4 I7 Ag6 85.39(5) . . ?
Ag6 I8 Ag5 90.69(5) . . ?
Ag6 I9 Ag3 103.06(5) . 6 ?
O2 Tb1 O6 103.4(3) . . ?
O2 Tb1 O7 144.0(3) . . ?
O6 Tb1 O7 82.1(3) . . ?
O2 Tb1 O3 88.9(3) . . ?
O6 Tb1 O3 143.1(3) . . ?
O7 Tb1 O3 108.1(3) . . ?
O2 Tb1 O5 144.0(3) . . ?
O6 Tb1 O5 75.0(3) . . ?
O7 Tb1 O5 71.9(3) . . ?
O3 Tb1 O5 74.9(3) . . ?
O2 Tb1 O4 70.5(3) . . ?
O6 Tb1 O4 75.3(3) . . ?
O7 Tb1 O4 143.3(3) . . ?
O3 Tb1 O4 76.5(3) . . ?
O5 Tb1 O4 74.5(3) . . ?
O2 Tb1 O8 73.4(3) . . ?
O6 Tb1 O8 70.8(3) . . ?
O7 Tb1 O8 75.2(2) . . ?
O3 Tb1 O8 145.7(3) . . ?
O5 Tb1 O8 135.0(3) . . ?
O4 Tb1 O8 122.0(3) . . ?
O2 Tb1 O1 74.3(3) . . ?
O6 Tb1 O1 143.7(3) . . ?
O7 Tb1 O1 80.6(3) . . ?
O3 Tb1 O1 73.0(3) . . ?
O5 Tb1 O1 128.0(3) . . ?
O4 Tb1 O1 133.2(3) . . ?
O8 Tb1 O1 74.0(3) . . ?
S1 O1 Tb1 122.2(4) . . ?
S2 O2 Tb1 141.5(4) . . ?
S3 O3 Tb1 136.3(5) . . ?
S4 O4 Tb1 128.7(5) . . ?
S5 O5 Tb1 130.1(4) . . ?
S6 O6 Tb1 135.1(5) . . ?
S7 O7 Tb1 134.0(4) . . ?
S8 O8 Tb1 129.5(4) . . ?
O1 S1 C1 105.6(6) . . ?
O1 S1 C2 107.1(6) . . ?
C1 S1 C2 100.4(7) . . ?
O2 S2 C4 106.4(6) . . ?
O2 S2 C3 103.5(6) . . ?
C4 S2 C3 98.2(7) . . ?
O3 S3 C5 107.2(9) . . ?
O3 S3 C6 109.6(7) . . ?
C5 S3 C6 98.3(11) . . ?
O4 S4 C8 105.5(5) . . ?
O4 S4 C7 104.4(6) . . ?
C8 S4 C7 97.2(7) . . ?
O5 S5 C10 107.1(8) . . ?
O5 S5 C9 102.2(9) . . ?
C10 S5 C9 98.6(12) . . ?
O6 S6 C11 104.0(8) . . ?
O6 S6 C12 105.5(7) . . ?
C11 S6 C12 101.5(10) . . ?
O7 S7 C14 104.7(7) . . ?
O7 S7 C13 104.7(7) . . ?
C14 S7 C13 96.3(13) . . ?
O8 S8 C16 105.4(6) . . ?
O8 S8 C15 104.2(7) . . ?
C16 S8 C15 96.6(12) . . ?

loop_
_geom_bond_atom_site_label_1
_geom_bond_atom_site_label_2
_geom_bond_distance
_geom_bond_site_symmetry_2
_geom_bond_publ_flag
Ag1 I1 2.8106(13) . ?
Ag1 I3 2.8515(12) . ?
Ag1 I2 2.8724(13) . ?
Ag1 I6 2.9633(12) . ?
Ag2 I1 2.7708(13) 7_656 ?
Ag2 I3 2.8430(13) . ?
Ag2 I6 2.9217(13) . ?
Ag2 I4 3.0143(15) . ?
Ag3 I9 2.8267(15) 6_556 ?
Ag3 I3 2.8605(13) . ?
Ag3 I5 2.8907(14) . ?
Ag3 I4 2.9381(14) . ?
Ag4 I7 2.7550(13) . ?
Ag4 I5 2.8792(13) . ?
Ag4 I4 2.8880(13) . ?
Ag4 I6 2.9276(13) . ?
Ag5 I8 2.8032(13) . ?
Ag5 I2 2.8373(12) . ?
Ag5 I5 2.8467(13) . ?
Ag5 I6 3.0023(14) . ?
Ag6 I7 2.7615(17) . ?
Ag6 I9 2.7655(18) . ?
Ag6 I8 2.7661(15) . ?
I1 Ag2 2.7708(13) 7_656 ?
I9 Ag3 2.8267(15) 6 ?
Tb1 O2 2.324(7) . ?
Tb1 O6 2.344(7) . ?
Tb1 O7 2.362(7) . ?
Tb1 O3 2.366(7) . ?
Tb1 O5 2.373(7) . ?
Tb1 O4 2.392(8) . ?
Tb1 O8 2.394(7) . ?
Tb1 O1 2.401(7) . ?
C1 S1 1.741(12) . ?
C2 S1 1.756(14) . ?
C3 S2 1.782(13) . ?
C4 S2 1.766(11) . ?
C5 S3 1.72(2) . ?
C6 S3 1.722(16) . ?
C7 S4 1.804(13) . ?
C8 S4 1.788(12) . ?
C9 S5 1.81(2) . ?
C10 S5 1.76(2) . ?
C11 S6 1.746(17) . ?
C12 S6 1.760(18) . ?
C13 S7 1.748(15) . ?
C14 S7 1.747(17) . ?
C15 S8 1.775(16) . ?
C16 S8 1.755(16) . ?
O1 S1 1.524(8) . ?
O2 S2 1.523(8) . ?
O3 S3 1.480(8) . ?
O4 S4 1.524(8) . ?
O5 S5 1.500(8) . ?
O6 S6 1.506(9) . ?
O7 S7 1.498(7) . ?
O8 S8 1.519(7) . ?
